data_2000496
loop_
_publ_author_name
'Gallacher, A. C.'
'Pinkerton, A. A.'

_publ_section_title
;
 Structures of bis(dialkylthiophosphoryl) disulfides,
 [<i>R</i>~2~P(S)]~2~S~2~, <i>R</i> = Me, ^<i>i^</i>Pr, and the
 question of P-S \p bonding
;
_journal_issue 11
_journal_name_full 'Acta Crystallographica Section C'
_journal_page_first 2085
_journal_page_last 2088
_journal_paper_doi 10.1107/S0108270192008333
_journal_volume 48
_journal_year 1992
_chemical_formula_sum 'C4 H12 P2 S4'
_chemical_formula_weight 250.34
_chemical_name_systematic ' ?'
_symmetry_cell_setting orthorhombic
_symmetry_space_group_name_H-M 'P n a 21'
_atom_type_scat_source IntTabIV
_cell_angle_alpha 90.00
_cell_angle_beta 90.00
_cell_angle_gamma 90.00
_cell_formula_units_Z 4.00
_cell_length_a 22.046(6)
_cell_length_b 6.2260(10)
_cell_length_c 8.480(3)
_cell_measurement_reflns_used 25
_cell_measurement_temperature 294
_cell_measurement_theta_max 14
_cell_measurement_theta_min 10
_cell_volume 1164.0(6)
_diffrn_measurement_device Enraf_Nonius_CAD4
_diffrn_measurement_method \q/2\q
_diffrn_radiation_type 'Mo K\a'
_diffrn_radiation_wavelength 0.71073
_diffrn_reflns_limit_h_max 10
_diffrn_reflns_limit_h_min 0
_diffrn_reflns_limit_k_max 26
_diffrn_reflns_limit_k_min 0
_diffrn_reflns_limit_l_max 7
_diffrn_reflns_limit_l_min 0
_diffrn_reflns_number 1246
_diffrn_reflns_theta_max 24.98
_diffrn_standards_decay_% 2.54
_diffrn_standards_interval_time 50
_diffrn_standards_number 3
_exptl_absorpt_coefficient_mu 1.000
_exptl_absorpt_correction_T_max 1.1640
_exptl_absorpt_correction_T_min 0.7900
_exptl_absorpt_correction_type refined_empirical_(Walker_&_Stuart,_1983)
_exptl_crystal_colour colorless
_exptl_crystal_density_diffrn 1.43
_exptl_crystal_description irregular_shaped
_exptl_crystal_F_000 520
_exptl_crystal_size_max 0.40
_exptl_crystal_size_mid 0.36
_exptl_crystal_size_min 0.29
_refine_diff_density_max 0.3604
_refine_diff_density_min -0.3156
_refine_ls_goodness_of_fit_obs 1.265
_refine_ls_hydrogen_treatment 'H atoms riding'
_refine_ls_number_parameters 90
_refine_ls_number_reflns 750
_refine_ls_R_factor_obs 0.042
_refine_ls_shift/esd_max 0.010
_refine_ls_structure_factor_coef F
_refine_ls_weighting_details 'w = 4F~o~^2^/[\s^2^(F~o~^2^)+0.0004F~o~^4^]'
_refine_ls_weighting_scheme calc
_refine_ls_wR_factor_obs 0.041
_reflns_number_observed 750
_reflns_number_total 1246
_reflns_observed_criterion >3.0\s(I)
_cod_data_source_file ab1019.cif
_cod_data_source_block TONY01
_cod_depositor_comments
;
The following automatic conversions were performed:

'_refine_ls_weighting_scheme' value 'w =
4F~o~^2^/[\s^2^(F~o~^2^)+0.0004F~o~^4^]' was changed to 'calc'. New
tag '_refine_ls_weighting_details' was created. The value of the new
tag was set to 'w = 4F~o~^2^/[\s^2^(F~o~^2^)+0.0004F~o~^4^]'.

Automatic conversion script
Id: cif_fix_values 3143 2015-03-26 13:38:13Z robertas 
;
_cod_original_cell_volume 1164.0(9)
_cod_original_sg_symbol_H-M Pna21
_cod_database_code 2000496

loop_
_atom_site_aniso_label
_atom_site_aniso_U_11
_atom_site_aniso_U_22
_atom_site_aniso_U_33
_atom_site_aniso_U_12
_atom_site_aniso_U_13
_atom_site_aniso_U_23
S1 0.0390(10) 0.0690(10) 0.071(2) -0.0040(10) 0.0020(10) 0.003(2)
S2 0.0510(10) 0.0400(10) 0.0450(10) -0.0090(10) 0.0050(10) -0.0100(10)
S3 0.0560(10) 0.0420(10) 0.0470(10) 0.0150(10) 0.0090(10) 0.0110(10)
S4 0.0490(10) 0.085(2) 0.068(2) 0.0150(10) 0.0060(10) 0.008(2)
P1 0.0420(10) 0.0360(10) 0.0380(10) 0.0010(10) 0.0010(10) -0.0010(10)
P2 0.0410(10) 0.0430(10) 0.0420(10) 0.0070(10) 0.0040(10) 0.0020(10)
C1 0.065(6) 0.073(6) 0.060(6) 0.004(5) -0.001(6) 0.014(6)
C2 0.056(5) 0.037(5) 0.080(7) -0.005(4) -0.001(6) -0.003(6)
C3 0.057(5) 0.054(6) 0.069(7) 0.006(5) -0.001(5) -0.004(6)
C4 0.065(5) 0.087(7) 0.026(4) -0.004(6) 0.005(5) 0.004(6)

loop_
_atom_site_label
_atom_site_fract_x
_atom_site_fract_y
_atom_site_fract_z
_atom_site_U_iso_or_equiv
_atom_site_thermal_displace_type
_atom_site_calc_flag
S1 0.55027(9) 0.2053(4) 0.5087(3) 0.0580(10) Uani ?
S2 0.42810(9) 0.3594(3) 0.6720 0.0450(10) Uani ?
S3 0.33628(9) 0.3954(3) 0.6264(3) 0.0480(10) Uani ?
S4 0.20630(10) 0.3034(4) 0.7724(3) 0.066(2) Uani ?
P1 0.46323(9) 0.1781(3) 0.4843(3) 0.0390(10) Uani ?
P2 0.29064(9) 0.2248(3) 0.8029(3) 0.0420(10) Uani ?
C1 0.4315(4) 0.2890(10) 0.3090(10) 0.066(6) Uani ?
C2 0.4351(3) -0.0880(10) 0.4990(10) 0.055(5) Uani ?
C3 0.3058(4) -0.0530(10) 0.7800(10) 0.059(6) Uani ?
C4 0.3246(4) 0.2980(10) 0.9863(9) 0.053(5) Uani ?
H1 0.4455 0.4321 0.2971 0.0853 Uiso calc
H2 0.4434 0.2064 0.2198 0.0853 Uiso calc
H3 0.3885 0.2886 0.3169 0.0853 Uiso calc
H4 0.4511 -0.1549 0.5906 0.0752 Uiso calc
H5 0.3921 -0.0846 0.5053 0.0752 Uiso calc
H6 0.4471 -0.1668 0.4082 0.0752 Uiso calc
H7 0.2891 -0.1024 0.6835 0.0737 Uiso calc
H8 0.3483 -0.0771 0.7804 0.0737 Uiso calc
H9 0.2878 -0.1293 0.8653 0.0737 Uiso calc
H10 0.3179 0.4469 1.0035 0.0844 Uiso calc
H11 0.3064 0.2180 1.0691 0.0844 Uiso calc
H12 0.3669 0.2701 0.9842 0.0844 Uiso calc

loop_
_geom_angle_atom_site_label_1
_geom_angle_atom_site_label_2
_geom_angle_atom_site_label_3
_geom_angle
_geom_angle_publ_flag
S3 S2 P1 106.10(10) yes
S2 S3 P2 106.30(10) yes
S1 P1 S2 103.70(10) yes
S1 P1 C1 116.4(3) yes
S1 P1 C2 114.9(3) yes
S2 P1 C1 106.3(3) yes
S2 P1 C2 108.7(3) yes
C1 P1 C2 106.4(4) yes
S3 P2 S4 103.70(10) yes
S3 P2 C3 109.1(3) yes
S3 P2 C4 107.0(3) yes
S4 P2 C3 114.3(3) yes
S4 P2 C4 117.0(3) yes
C3 P2 C4 105.4(4) yes
P1 C1 H1 108.83 ?
P1 C1 H2 110.23 ?
P1 C1 H3 109.35 ?
H1 C1 H2 109.47 ?
H1 C1 H3 109.47 ?
H2 C1 H3 109.47 ?
P1 C2 H4 109.74 ?
P1 C2 H5 109.42 ?
P1 C2 H6 109.25 ?
H4 C2 H5 109.47 ?
H4 C2 H6 109.47 ?
H5 C2 H6 109.47 ?
P2 C3 H7 109.61 ?
P2 C3 H8 109.80 ?
P2 C3 H9 109.01 ?
H7 C3 H8 109.47 ?
H7 C3 H9 109.47 ?
H8 C3 H9 109.47 ?
P2 C4 H10 108.54 ?
P2 C4 H11 109.45 ?
P2 C4 H12 110.42 ?
H10 C4 H11 109.47 ?
H10 C4 H12 109.47 ?
H11 C4 H12 109.47 ?

loop_
_geom_bond_atom_site_label_1
_geom_bond_atom_site_label_2
_geom_bond_distance
_geom_bond_publ_flag
S1 P1 1.938(3) yes
S2 S3 2.073(3) yes
S2 P1 2.099(3) yes
S3 P2 2.094(3) yes
S4 P2 1.941(3) yes
P1 C1 1.783(8) yes
P1 C2 1.772(8) yes
P2 C3 1.773(8) yes
P2 C4 1.785(8) yes
C1 H1 0.9500 ?
C1 H2 0.9500 ?
C1 H3 0.9500 ?
C2 H4 0.9500 ?
C2 H5 0.9500 ?
C2 H6 0.9500 ?
C3 H7 0.9500 ?
C3 H8 0.9500 ?
C3 H9 0.9500 ?
C4 H10 0.9500 ?
C4 H11 0.9500 ?
C4 H12 0.9500 ?

loop_
_geom_torsion_atom_site_label_1
_geom_torsion_atom_site_label_2
_geom_torsion_atom_site_label_3
_geom_torsion_atom_site_label_4
_geom_torsion
_geom_torsion_publ_flag
P1 S2 S3 P2 113.60(10) yes
S3 S2 P1 S1 167.70(10) yes
S3 S2 P1 C1 44.5(3) ?
S3 S2 P1 C2 -69.7(3) ?
S2 S3 P2 S4 171.20(10) yes
S2 S3 P2 C3 -66.5(2) ?
S2 S3 P2 C4 47.0(3) ?
